data_7151126
loop_
_publ_author_name
'McGowan, Craig A.'
'Schmieder, Ann-Kathrin'
'Roberts, Lee'
'Greaney, Michael F.'

_publ_section_title
;
 Synthesis of the guanacastepene A-B hydrazulene ring system through
 photochemical ring transposition.
;
_journal_issue 10
_journal_name_full 'Organic &amp; biomolecular chemistry'
_journal_page_first 1522
_journal_page_last 1524
_journal_paper_doi 10.1039/b704865c
_journal_volume 5
_journal_year 2007
_chemical_absolute_configuration unk
_chemical_compound_source
;
?
;
_chemical_formula_moiety ' C13 H18 O4 '
_chemical_formula_sum 'C13 H18 O4'
_chemical_formula_weight 238.28
_chemical_name_systematic
;
?
;
_space_group_IT_number 19
_symmetry_cell_setting orthorhombic
_symmetry_space_group_name_Hall 'P 2ac 2ab'
_symmetry_space_group_name_H-M 'P 21 21 21'
_atom_sites_solution_hydrogens geom
_atom_sites_solution_primary direct
_atom_sites_solution_secondary difmap
_audit_creation_date 04-03-17
_audit_creation_method CRYSTALS_ver_12.20
_cell_angle_alpha 90
_cell_angle_beta 90
_cell_angle_gamma 90
_cell_formula_units_Z 4
_cell_length_a 7.2231(3)
_cell_length_b 9.3503(4)
_cell_length_c 17.2474(6)
_cell_measurement_reflns_used 2243
_cell_measurement_temperature 150
_cell_measurement_theta_max 26
_cell_measurement_theta_min 2
_cell_volume 1164.86(8)
_computing_cell_refinement
;
SAINT (Siemens ,1995)
;
_computing_data_collection
;
SMART (Siemens, 1993)
;
_computing_data_reduction
;
SAINT (Siemens ,1995)
;
_computing_molecular_graphics
;
CAMERON (Watkin et al 1996)
;
_computing_publication_material
;
CRYSTALS (Watkin et al 2003)
;
_computing_structure_refinement
;
CRYSTALS (Watkin et al 2003)
;
_computing_structure_solution
;
SIR92 (Altomare et al, 1994)
;
_diffrn_ambient_temperature 150
_diffrn_measured_fraction_theta_full 0.998
_diffrn_measured_fraction_theta_max 0.952
_diffrn_measurement_device_type
;
Bruker SMART
;
_diffrn_measurement_method \w
_diffrn_radiation_monochromator graphite
_diffrn_radiation_type 'Mo K\a'
_diffrn_radiation_wavelength 0.71073
_diffrn_reflns_av_R_equivalents 0.03
_diffrn_reflns_limit_h_max 9
_diffrn_reflns_limit_h_min -9
_diffrn_reflns_limit_k_max 11
_diffrn_reflns_limit_k_min -12
_diffrn_reflns_limit_l_max 22
_diffrn_reflns_limit_l_min -22
_diffrn_reflns_number 8602
_diffrn_reflns_theta_full 27.437
_diffrn_reflns_theta_max 28.881
_diffrn_reflns_theta_min 2.362
_diffrn_standards_decay_% 0.00
_diffrn_standards_interval_count 0
_diffrn_standards_interval_time 0
_diffrn_standards_number 0
_exptl_absorpt_coefficient_mu 0.100
_exptl_absorpt_correction_T_max 1.000
_exptl_absorpt_correction_T_min 0.725
_exptl_absorpt_correction_type multi-scan
_exptl_absorpt_process_details
;
SADABS
(Siemens, 1996)
;
_exptl_crystal_colour ' colourless '
_exptl_crystal_density_diffrn 1.359
_exptl_crystal_description ' lath '
_exptl_crystal_F_000 512
_exptl_crystal_size_max 0.57
_exptl_crystal_size_mid 0.49
_exptl_crystal_size_min 0.18
_refine_diff_density_max 0.33
_refine_diff_density_min -0.27
_refine_ls_extinction_method None
_refine_ls_goodness_of_fit_ref 0.8705
_refine_ls_hydrogen_treatment riding
_refine_ls_matrix_type full
_refine_ls_number_parameters 154
_refine_ls_number_reflns 1693
_refine_ls_number_restraints 0
_refine_ls_R_factor_all 0.0664
_refine_ls_R_factor_gt 0.0501
_refine_ls_shift/su_max 0.000192
_refine_ls_structure_factor_coef Fsqd
_refine_ls_weighting_details
;
p=P(6)*max(Fo^2^,0)+ (1-P(6))Fc^2^
Method = SHELXL 97 (Sheldrick, 1997)
W =1. /'[Sigma^2^(F*)+(P(1)p)^2^+P(2)p+P(4)+P(5)Sin(theta)']
P(i) are: 0.456E-01 0.00 0.00 0.00 0.00 0.333
;
_refine_ls_weighting_scheme calc
_refine_ls_wR_factor_all 0.1074
_refine_ls_wR_factor_gt 0.1000
_refine_ls_wR_factor_ref 0.1074
_reflns_limit_h_max 9
_reflns_limit_h_min 0
_reflns_limit_k_max 12
_reflns_limit_k_min 0
_reflns_limit_l_max 22
_reflns_limit_l_min 0
_reflns_number_gt 1320
_reflns_number_total 1693
_reflns_threshold_expression I>2.00u(I)
_cod_data_source_file b704865c.txt
_cod_data_source_block cm036p
_cod_depositor_comments
;
The following automatic conversions were performed:
'_symmetry_cell_setting' value 'Orthorhombic' changed to 'orthorhombic'
according to '/home/saulius/struct/CIF-dictionaries/cif_core.dic'
dictionary named 'cif_core.dic' version 2.4.1 from 2010-06-29.

Automatic conversion script
Id: cif_fix_enum 1527 2010-12-29 10:47:43Z saulius 
;
_cod_original_sg_symbol_H-M 'P 21 21 21 '
_cod_original_formula_sum ' C13 H18 O4 '
_cod_database_code 7151126

loop_
_symmetry_equiv_pos_as_xyz
x,y,z
x+1/2,-y+1/2,-z
-x,y+1/2,-z+1/2
-x+1/2,-y,z+1/2

loop_
_atom_site_label
_atom_site_type_symbol
_atom_site_fract_x
_atom_site_fract_y
_atom_site_fract_z
_atom_site_U_iso_or_equiv
_atom_site_occupancy
_atom_site_adp_type
_atom_site_refinement_flags_posn
_atom_site_refinement_flags_adp
_atom_site_refinement_flags_occupancy
_atom_site_disorder_assembly
_atom_site_disorder_group
_atom_site_attached_hydrogens
C1 C 0.1496(5) 0.0532(3) 0.66121(17) 0.0270 1.0000 Uani . . . . . .
O2 O -0.1802(3) 0.0702(3) 0.65178(12) 0.0366 1.0000 Uani . . . . . .
C3 C -0.0437(4) 0.0522(3) 0.69184(16) 0.0235 1.0000 Uani . . . . . .
C4 C -0.0682(4) 0.0341(3) 0.77801(17) 0.0205 1.0000 Uani . . . . . .
O5 O -0.0231(3) -0.1073(2) 0.80700(11) 0.0235 1.0000 Uani . . . . . .
C6 C 0.0900(4) 0.0126(3) 0.82991(15) 0.0163 1.0000 Uani . . . . . .
C7 C 0.2865(4) 0.0132(3) 0.79774(16) 0.0189 1.0000 Uani . . . . . .
C8 C 0.2857(4) -0.0287(3) 0.71133(17) 0.0230 1.0000 Uani . . . . . .
C9 C 0.4079(4) -0.0967(3) 0.84050(18) 0.0267 1.0000 Uani . . . . . .
C10 C 0.0646(4) 0.0646(3) 0.91389(16) 0.0209 1.0000 Uani . . . . . .
C11 C 0.1503(5) 0.2111(3) 0.92213(17) 0.0293 1.0000 Uani . . . . . .
C12 C 0.3488(5) 0.2168(3) 0.89297(18) 0.0300 1.0000 Uani . . . . . .
C13 C 0.3620(4) 0.1660(3) 0.80946(17) 0.0246 1.0000 Uani . . . . . .
O14 O -0.1263(3) 0.0725(2) 0.93348(11) 0.0274 1.0000 Uani . . . . . .
C15 C -0.1755(4) -0.0594(3) 0.96991(17) 0.0302 1.0000 Uani . . . . . .
C16 C 0.0056(5) -0.1255(4) 0.9931(2) 0.0406 1.0000 Uani . . . . . .
O17 O 0.1438(3) -0.0310(2) 0.96785(12) 0.0309 1.0000 Uani . . . . . .
H11 H 0.1920 0.1548 0.6576 0.0325 1.0000 Uiso . . . . . .
H12 H 0.1489 0.0095 0.6083 0.0325 1.0000 Uiso . . . . . .
H41 H -0.1744 0.1028 0.7793 0.0246 1.0000 Uiso . . . . . .
H81 H 0.2548 -0.1327 0.7077 0.0277 1.0000 Uiso . . . . . .
H82 H 0.4129 -0.0121 0.6902 0.0277 1.0000 Uiso . . . . . .
H91 H 0.5361 -0.0946 0.8186 0.0322 1.0000 Uiso . . . . . .
H92 H 0.4125 -0.0723 0.8970 0.0322 1.0000 Uiso . . . . . .
H93 H 0.3542 -0.1944 0.8338 0.0322 1.0000 Uiso . . . . . .
H111 H 0.1491 0.2383 0.9782 0.0351 1.0000 Uiso . . . . . .
H112 H 0.0746 0.2809 0.8918 0.0351 1.0000 Uiso . . . . . .
H121 H 0.4277 0.1541 0.9264 0.0359 1.0000 Uiso . . . . . .
H122 H 0.3944 0.3176 0.8962 0.0359 1.0000 Uiso . . . . . .
H131 H 0.4949 0.1678 0.7934 0.0294 1.0000 Uiso . . . . . .
H132 H 0.2892 0.2329 0.7761 0.0294 1.0000 Uiso . . . . . .
H151 H -0.2547 -0.0416 1.0165 0.0363 1.0000 Uiso . . . . . .
H152 H -0.2432 -0.1228 0.9328 0.0363 1.0000 Uiso . . . . . .
H161 H 0.0113 -0.1372 1.0507 0.0488 1.0000 Uiso . . . . . .
H162 H 0.0207 -0.2209 0.9677 0.0488 1.0000 Uiso . . . . . .

loop_
_atom_site_aniso_label
_atom_site_aniso_U_11
_atom_site_aniso_U_22
_atom_site_aniso_U_33
_atom_site_aniso_U_23
_atom_site_aniso_U_13
_atom_site_aniso_U_12
C1 0.0355(17) 0.0274(16) 0.0182(13) -0.0019(13) 0.0048(13) 0.0010(15)
O2 0.0384(13) 0.0418(13) 0.0296(12) -0.0032(11) -0.0167(11) 0.0059(13)
C3 0.0335(17) 0.0160(13) 0.0209(13) -0.0033(11) -0.0061(13) 0.0026(13)
C4 0.0158(13) 0.0182(13) 0.0275(14) 0.0046(12) -0.0020(12) 0.0011(12)
O5 0.0221(10) 0.0210(10) 0.0272(10) 0.0022(9) -0.0032(9) -0.0042(9)
C6 0.0173(12) 0.0148(12) 0.0169(12) 0.0015(10) 0.0011(11) 0.0000(11)
C7 0.0178(14) 0.0200(14) 0.0190(13) 0.0026(12) 0.0015(11) 0.0014(12)
C8 0.0209(14) 0.0216(14) 0.0266(14) -0.0009(13) 0.0076(13) 0.0028(13)
C9 0.0170(14) 0.0292(16) 0.0340(16) 0.0033(14) -0.0003(14) 0.0050(13)
C10 0.0178(14) 0.0265(14) 0.0183(13) 0.0016(12) 0.0012(11) 0.0011(13)
C11 0.0389(19) 0.0274(16) 0.0215(14) -0.0066(12) 0.0063(15) -0.0061(15)
C12 0.0330(18) 0.0266(15) 0.0305(16) -0.0037(14) 0.0003(15) -0.0116(15)
C13 0.0190(14) 0.0271(14) 0.0276(15) 0.0014(13) 0.0027(14) -0.0028(13)
O14 0.0253(11) 0.0308(12) 0.0263(10) 0.0027(9) 0.0082(9) 0.0045(10)
C15 0.0286(16) 0.0382(18) 0.0237(14) 0.0047(15) 0.0060(14) -0.0079(16)
C16 0.042(2) 0.0374(18) 0.0426(19) 0.0173(16) -0.0104(18) -0.0138(18)
O17 0.0242(11) 0.0441(13) 0.0245(10) 0.0128(11) -0.0010(10) -0.0008(11)

loop_
_atom_type_symbol
_atom_type_scat_dispersion_real
_atom_type_scat_dispersion_imag
_atom_type_scat_Cromer_Mann_a1
_atom_type_scat_Cromer_Mann_b1
_atom_type_scat_Cromer_Mann_a2
_atom_type_scat_Cromer_Mann_b2
_atom_type_scat_Cromer_Mann_a3
_atom_type_scat_Cromer_Mann_b3
_atom_type_scat_Cromer_Mann_a4
_atom_type_scat_Cromer_Mann_b4
_atom_type_scat_Cromer_Mann_c
_atom_type_scat_source
'C ' 0.0033 0.0016 2.3100 20.8439 1.0200 10.2075 1.5886 0.5687 0.8650 51.6512 0.2156 International_Tables_Vol_IV_Table_2.2B
'H ' 0.0000 0.0000 0.4930 10.5109 0.3229 26.1257 0.1402 3.1424 0.0408 57.7998 0.0030 International_Tables_Vol_IV_Table_2.2B
'O ' 0.0106 0.0060 3.0485 13.2771 2.2868 5.7011 1.5463 0.3239 0.8670 32.9089 0.2508 International_Tables_Vol_IV_Table_2.2B

loop_
_geom_angle_atom_site_label_1
_geom_angle_site_symmetry_1
_geom_angle_atom_site_label_2
_geom_angle_site_symmetry_2
_geom_angle_atom_site_label_3
_geom_angle_site_symmetry_3
_geom_angle
_geom_angle_publ_flag
C3 . C1 . C8 . 113.7(2) yes
C3 . C1 . H11 . 108.347 no
C8 . C1 . H11 . 108.452 no
C3 . C1 . H12 . 108.394 no
C8 . C1 . H12 . 108.458 no
H11 . C1 . H12 . 109.471 no
C1 . C3 . O2 . 123.8(2) yes
C1 . C3 . C4 . 117.4(2) yes
O2 . C3 . C4 . 118.8(3) yes
C3 . C4 . O5 . 114.6(2) yes
C3 . C4 . C6 . 121.8(2) yes
O5 . C4 . C6 . 59.27(16) yes
C3 . C4 . H41 . 92.289 no
O5 . C4 . H41 . 138.546 no
C6 . C4 . H41 . 132.265 no
C4 . O5 . C6 . 60.88(16) yes
C4 . C6 . O5 . 59.85(17) yes
C4 . C6 . C7 . 120.2(2) yes
O5 . C6 . C7 . 115.5(2) yes
C4 . C6 . C10 . 116.0(2) yes
O5 . C6 . C10 . 115.9(2) yes
C7 . C6 . C10 . 116.9(2) yes
C6 . C7 . C8 . 110.3(2) yes
C6 . C7 . C9 . 110.7(2) yes
C8 . C7 . C9 . 107.2(2) yes
C6 . C7 . C13 . 106.5(2) yes
C8 . C7 . C13 . 111.3(2) yes
C9 . C7 . C13 . 110.8(2) yes
C7 . C8 . C1 . 115.2(2) yes
C7 . C8 . H81 . 107.985 no
C1 . C8 . H81 . 108.082 no
C7 . C8 . H82 . 107.982 no
C1 . C8 . H82 . 108.057 no
H81 . C8 . H82 . 109.465 no
C7 . C9 . H91 . 109.482 no
C7 . C9 . H92 . 109.422 no
H91 . C9 . H92 . 109.416 no
C7 . C9 . H93 . 109.506 no
H91 . C9 . H93 . 109.524 no
H92 . C9 . H93 . 109.478 no
C6 . C10 . C11 . 109.0(2) yes
C6 . C10 . O14 . 110.8(2) yes
C11 . C10 . O14 . 109.2(2) yes
C6 . C10 . O17 . 111.8(2) yes
C11 . C10 . O17 . 110.3(2) yes
O14 . C10 . O17 . 105.6(2) yes
C10 . C11 . C12 . 112.8(3) yes
C10 . C11 . H111 . 108.559 no
C12 . C11 . H111 . 108.611 no
C10 . C11 . H112 . 108.637 no
C12 . C11 . H112 . 108.657 no
H111 . C11 . H112 . 109.533 no
C11 . C12 . C13 . 111.2(3) yes
C11 . C12 . H121 . 109.056 no
C13 . C12 . H121 . 109.063 no
C11 . C12 . H122 . 109.009 no
C13 . C12 . H122 . 109.072 no
H121 . C12 . H122 . 109.434 no
C7 . C13 . C12 . 113.1(2) yes
C7 . C13 . H131 . 108.592 no
C12 . C13 . H131 . 108.527 no
C7 . C13 . H132 . 108.570 no
C12 . C13 . H132 . 108.525 no
H131 . C13 . H132 . 109.514 no
C10 . O14 . C15 . 107.5(2) yes
O14 . C15 . C16 . 104.8(2) yes
O14 . C15 . H151 . 110.569 no
C16 . C15 . H151 . 110.666 no
O14 . C15 . H152 . 110.587 no
C16 . C15 . H152 . 110.683 no
H151 . C15 . H152 . 109.436 no
C15 . C16 . O17 . 106.1(2) yes
C15 . C16 . H161 . 110.224 no
O17 . C16 . H161 . 110.392 no
C15 . C16 . H162 . 110.192 no
O17 . C16 . H162 . 110.366 no
H161 . C16 . H162 . 109.485 no
C10 . O17 . C16 . 108.4(2) yes

loop_
_geom_bond_atom_site_label_1
_geom_bond_site_symmetry_1
_geom_bond_atom_site_label_2
_geom_bond_site_symmetry_2
_geom_bond_distance
_geom_bond_publ_flag
C1 . C3 . 1.493(4) yes
C1 . C8 . 1.517(4) yes
C1 . H11 . 1.000 no
C1 . H12 . 1.000 no
O2 . C3 . 1.216(3) yes
C3 . C4 . 1.506(4) yes
C4 . O5 . 1.451(3) yes
C4 . C6 . 1.466(4) yes
C4 . H41 . 1.000 no
O5 . C6 . 1.442(3) yes
C6 . C7 . 1.524(4) yes
C6 . C10 . 1.539(4) yes
C7 . C8 . 1.541(4) yes
C7 . C9 . 1.539(4) yes
C7 . C13 . 1.542(4) yes
C8 . H81 . 1.000 no
C8 . H82 . 1.000 no
C9 . H91 . 1.000 no
C9 . H92 . 1.001 no
C9 . H93 . 0.999 no
C10 . C11 . 1.509(4) yes
C10 . O14 . 1.421(3) yes
C10 . O17 . 1.412(3) yes
C11 . C12 . 1.520(4) yes
C11 . H111 . 1.000 no
C11 . H112 . 0.999 no
C12 . C13 . 1.520(4) yes
C12 . H121 . 1.000 no
C12 . H122 . 1.000 no
C13 . H131 . 1.000 no
C13 . H132 . 1.000 no
O14 . C15 . 1.429(4) yes
C15 . C16 . 1.501(5) yes
C15 . H151 . 1.000 no
C15 . H152 . 1.000 no
C16 . O17 . 1.402(4) yes
C16 . H161 . 1.000 no
C16 . H162 . 1.000 no

loop_
_cod_related_entry_id
_cod_related_entry_database
_cod_related_entry_code
1 ChemSpider 17623745
